data_2226212
loop_
_publ_author_name
'Fu, Ying'
'Ye, Fei'
'Wen, Xiaotian'

_publ_section_title
;
 2,2-Dichloro-1-[(2<i>R</i>,5<i>S</i>)-5-ethyl-2-methyl-2-propyl-1,3-oxazolidin-3-yl]ethanone
;
_journal_coeditor_code LH5034
_journal_issue 6
_journal_name_full 'Acta Crystallographica Section E'
_journal_page_first o1293
_journal_paper_doi 10.1107/S1600536810016090
_journal_volume 66
_journal_year 2010
_chemical_formula_iupac 'C11 H19 Cl2 N O2'
_chemical_formula_moiety 'C11 H19 Cl2 N O2'
_chemical_formula_sum 'C11 H19 Cl2 N O2'
_chemical_formula_weight 268.17
_chemical_name_systematic
;
2,2-Dichloro-1-[(2<i>R</i>,5<i>S</i>)-5-ethyl-2-methyl-2-propyl-
1,3-oxazolidin-3-yl]ethanone
;
_space_group_IT_number 19
_symmetry_cell_setting orthorhombic
_symmetry_space_group_name_Hall 'P 2ac 2ab'
_symmetry_space_group_name_H-M 'P 21 21 21'
_atom_sites_solution_hydrogens geom
_atom_sites_solution_primary direct
_atom_sites_solution_secondary difmap
_cell_angle_alpha 90.00
_cell_angle_beta 90.00
_cell_angle_gamma 90.00
_cell_formula_units_Z 4
_cell_length_a 6.4834(12)
_cell_length_b 10.795(2)
_cell_length_c 20.030(4)
_cell_measurement_reflns_used 3142
_cell_measurement_temperature 293(2)
_cell_measurement_theta_max 20.60
_cell_measurement_theta_min 2.77
_cell_volume 1401.9(5)
_computing_cell_refinement 'SAINT (Bruker, 1998)'
_computing_data_collection 'SMART (Bruker, 1998)'
_computing_data_reduction 'SAINT (Bruker, 1998)'
_computing_molecular_graphics 'SHELXTL (Sheldrick, 2008)'
_computing_publication_material 'SHELXTL (Sheldrick, 2008)'
_computing_structure_refinement 'SHELXL97 (Sheldrick, 2008)'
_computing_structure_solution 'SHELXS97 (Sheldrick, 2008)'
_diffrn_ambient_temperature 293(2)
_diffrn_measured_fraction_theta_full 0.998
_diffrn_measured_fraction_theta_max 0.998
_diffrn_measurement_device_type 'Bruker SMART CCD'
_diffrn_measurement_method '\f and \w scans'
_diffrn_radiation_monochromator graphite
_diffrn_radiation_source 'fine-focus sealed tube'
_diffrn_radiation_type MoK\a
_diffrn_radiation_wavelength 0.71073
_diffrn_reflns_av_R_equivalents 0.0575
_diffrn_reflns_av_sigmaI/netI 0.0467
_diffrn_reflns_limit_h_max 8
_diffrn_reflns_limit_h_min -8
_diffrn_reflns_limit_k_max 14
_diffrn_reflns_limit_k_min -14
_diffrn_reflns_limit_l_max 26
_diffrn_reflns_limit_l_min -25
_diffrn_reflns_number 14134
_diffrn_reflns_theta_full 28.36
_diffrn_reflns_theta_max 28.36
_diffrn_reflns_theta_min 2.77
_exptl_absorpt_coefficient_mu 0.451
_exptl_absorpt_correction_T_max 0.9153
_exptl_absorpt_correction_T_min 0.8692
_exptl_absorpt_correction_type multi-scan
_exptl_absorpt_process_details '(SADABS; Sheldrick, 1996)'
_exptl_crystal_colour colourless
_exptl_crystal_density_diffrn 1.271
_exptl_crystal_density_meas 1.271
_exptl_crystal_density_method 'not measured'
_exptl_crystal_description block
_exptl_crystal_F_000 568.0
_exptl_crystal_size_max 0.32
_exptl_crystal_size_mid 0.24
_exptl_crystal_size_min 0.20
_refine_diff_density_max 0.582
_refine_diff_density_min -0.388
_refine_ls_abs_structure_details 'Flack (1983) 1468 Friedels'
_refine_ls_abs_structure_Flack 0.02(15)
_refine_ls_extinction_method none
_refine_ls_goodness_of_fit_ref 1.021
_refine_ls_hydrogen_treatment constr
_refine_ls_matrix_type full
_refine_ls_number_parameters 148
_refine_ls_number_reflns 3499
_refine_ls_number_restraints 0
_refine_ls_restrained_S_all 1.021
_refine_ls_R_factor_all 0.1224
_refine_ls_R_factor_gt 0.0841
_refine_ls_shift/su_max 0.000
_refine_ls_shift/su_mean 0.000
_refine_ls_structure_factor_coef Fsqd
_refine_ls_weighting_details 'calc w=1/[\s^2^(Fo^2^)+(0.1650P)^2^] where P=(Fo^2^+2Fc^2^)/3'
_refine_ls_weighting_scheme calc
_refine_ls_wR_factor_gt 0.2216
_refine_ls_wR_factor_ref 0.2584
_reflns_number_gt 2117
_reflns_number_total 3499
_reflns_threshold_expression I>2\s(I)
_cod_data_source_file lh5034.cif
_cod_data_source_block I
_cod_depositor_comments
;
The following automatic conversions were performed:
'_symmetry_cell_setting' value 'Orthorhombic' changed to 'orthorhombic'
according to '/home/saulius/struct/CIF-dictionaries/cif_core.dic'
dictionary named 'cif_core.dic' version 2.4.1 from 2010-06-29.

Automatic conversion script
Id: cif_fix_enum 1527 2010-12-29 10:47:43Z saulius 
;
_cod_original_cell_volume 1401.8(5)
_cod_database_code 2226212
_cod_database_fobs_code 2226212

loop_
_symmetry_equiv_pos_as_xyz
'x, y, z'
'-x+1/2, -y, z+1/2'
'-x, y+1/2, -z+1/2'
'x+1/2, -y+1/2, -z'

loop_
_atom_site_type_symbol
_atom_site_label
_atom_site_fract_x
_atom_site_fract_y
_atom_site_fract_z
_atom_site_U_iso_or_equiv
_atom_site_adp_type
_atom_site_calc_flag
_atom_site_refinement_flags
_atom_site_occupancy
_atom_site_disorder_assembly
_atom_site_disorder_group
C C1 0.5074(7) 0.9192(4) 0.2071(2) 0.0675(11) Uani d . 1 . .
H H1 0.4966 0.8365 0.2270 0.081 Uiso calc R 1 . .
C C2 0.5889(7) 1.0103(3) 0.2598(2) 0.0638(10) Uani d . 1 . .
C C3 0.7886(9) 0.8326(4) 0.3065(3) 0.0789(13) Uani d . 1 . .
H H3A 0.6784 0.7758 0.3181 0.095 Uiso calc R 1 . .
H H3B 0.8454 0.8089 0.2636 0.095 Uiso calc R 1 . .
C C4 0.9470(13) 0.8334(4) 0.3575(3) 0.105(2) Uani d . 1 . .
H H4 1.0627 0.8594 0.3293 0.126 Uiso calc R 1 . .
C C5 1.0407(13) 0.7301(5) 0.3866(4) 0.122(3) Uani d . 1 . .
H H5A 1.0922 0.6801 0.3500 0.147 Uiso calc R 1 . .
H H5B 0.9306 0.6828 0.4072 0.147 Uiso calc R 1 . .
C C6 1.2052(13) 0.7357(6) 0.4353(3) 0.111(2) Uani d . 1 . .
H H6A 1.3358 0.7362 0.4127 0.166 Uiso calc R 1 . .
H H6B 1.1976 0.6647 0.4640 0.166 Uiso calc R 1 . .
H H6C 1.1915 0.8098 0.4614 0.166 Uiso calc R 1 . .
C C7 0.8170(7) 1.0342(4) 0.3589(2) 0.0680(10) Uani d . 1 . .
C C8 0.9703(10) 1.1251(5) 0.3287(3) 0.0925(16) Uani d . 1 . .
H H8A 1.0635 1.1533 0.3627 0.139 Uiso calc R 1 . .
H H8B 0.8973 1.1946 0.3104 0.139 Uiso calc R 1 . .
H H8C 1.0470 1.0847 0.2939 0.139 Uiso calc R 1 . .
C C9 0.6750(10) 1.1009(5) 0.4051(3) 0.0875(14) Uani d . 1 . .
H H9A 0.7550 1.1310 0.4427 0.105 Uiso calc R 1 . .
H H9B 0.6205 1.1727 0.3819 0.105 Uiso calc R 1 . .
C C10 0.4982(11) 1.0277(6) 0.4315(3) 0.1013(18) Uani d . 1 . .
H H10A 0.5481 0.9494 0.4488 0.122 Uiso calc R 1 . .
H H10B 0.4023 1.0103 0.3955 0.122 Uiso calc R 1 . .
C C11 0.3855(15) 1.0989(8) 0.4874(4) 0.127(3) Uani d . 1 . .
H H11A 0.4781 1.1119 0.5242 0.190 Uiso calc R 1 . .
H H11B 0.2688 1.0516 0.5023 0.190 Uiso calc R 1 . .
H H11C 0.3396 1.1775 0.4707 0.190 Uiso calc R 1 . .
Cl Cl1 0.6885(3) 0.91462(14) 0.14073(7) 0.0996(5) Uani d . 1 . .
Cl Cl2 0.2642(2) 0.96549(13) 0.17873(9) 0.1008(5) Uani d . 1 . .
N N1 0.7143(5) 0.9597(3) 0.30507(18) 0.0629(8) Uani d . 1 . .
O O1 0.9265(6) 0.9417(3) 0.39428(17) 0.0793(9) Uani d . 1 . .
O O2 0.5407(6) 1.1193(3) 0.2580(2) 0.0859(10) Uani d . 1 . .

loop_
_atom_site_aniso_label
_atom_site_aniso_U_11
_atom_site_aniso_U_22
_atom_site_aniso_U_33
_atom_site_aniso_U_12
_atom_site_aniso_U_13
_atom_site_aniso_U_23
C1 0.072(2) 0.0401(18) 0.090(3) 0.0031(17) -0.013(2) 0.0002(18)
C2 0.071(2) 0.0396(17) 0.081(3) 0.0077(17) 0.000(2) -0.0023(17)
C3 0.093(3) 0.0354(18) 0.108(3) 0.014(2) -0.021(3) -0.0090(18)
C4 0.154(5) 0.046(2) 0.114(4) 0.033(3) -0.043(4) -0.013(3)
C5 0.149(6) 0.059(3) 0.160(6) 0.031(4) -0.071(5) -0.020(3)
C6 0.127(5) 0.070(3) 0.134(5) 0.010(4) -0.031(4) 0.013(3)
C7 0.084(3) 0.0379(17) 0.082(3) 0.0039(18) -0.010(2) -0.0029(16)
C8 0.101(4) 0.052(2) 0.124(4) -0.020(3) -0.013(3) 0.003(3)
C9 0.109(4) 0.060(3) 0.093(3) 0.006(3) 0.003(3) -0.010(2)
C10 0.105(4) 0.075(3) 0.124(5) 0.010(3) 0.006(3) 0.000(3)
C11 0.149(6) 0.124(6) 0.107(4) 0.021(5) 0.035(4) -0.005(4)
Cl1 0.1169(11) 0.0780(8) 0.1038(9) -0.0063(8) 0.0152(9) -0.0185(7)
Cl2 0.0899(8) 0.0761(8) 0.1365(12) 0.0154(7) -0.0350(8) -0.0093(7)
N1 0.0715(19) 0.0298(13) 0.087(2) 0.0036(14) -0.0060(17) -0.0042(13)
O1 0.102(2) 0.0413(14) 0.095(2) 0.0055(15) -0.0232(19) -0.0079(14)
O2 0.114(3) 0.0338(13) 0.110(2) 0.0152(16) -0.023(2) -0.0013(14)

loop_
_atom_type_symbol
_atom_type_description
_atom_type_scat_dispersion_real
_atom_type_scat_dispersion_imag
_atom_type_scat_source
C C 0.0033 0.0016 'International Tables Vol C Tables 4.2.6.8 and 6.1.1.4'
H H 0.0000 0.0000 'International Tables Vol C Tables 4.2.6.8 and 6.1.1.4'
N N 0.0061 0.0033 'International Tables Vol C Tables 4.2.6.8 and 6.1.1.4'
O O 0.0106 0.0060 'International Tables Vol C Tables 4.2.6.8 and 6.1.1.4'
Cl Cl 0.1484 0.1585 'International Tables Vol C Tables 4.2.6.8 and 6.1.1.4'

loop_
_geom_angle_atom_site_label_1
_geom_angle_atom_site_label_2
_geom_angle_atom_site_label_3
_geom_angle_site_symmetry_1
_geom_angle_site_symmetry_3
_geom_angle
_geom_angle_publ_flag
C2 C1 Cl2 . . 110.5(3) ?
C2 C1 Cl1 . . 107.8(3) ?
Cl2 C1 Cl1 . . 111.1(3) ?
C2 C1 H1 . . 109.1 ?
Cl2 C1 H1 . . 109.1 ?
Cl1 C1 H1 . . 109.1 ?
O2 C2 N1 . . 124.9(4) ?
O2 C2 C1 . . 120.7(4) ?
N1 C2 C1 . . 114.5(3) ?
C4 C3 N1 . . 104.1(4) ?
C4 C3 H3A . . 110.9 ?
N1 C3 H3A . . 110.9 ?
C4 C3 H3B . . 110.9 ?
N1 C3 H3B . . 110.9 ?
H3A C3 H3B . . 108.9 ?
O1 C4 C5 . . 119.5(5) ?
O1 C4 C3 . . 108.1(4) ?
C5 C4 C3 . . 126.8(5) ?
O1 C4 H4 . . 97.9 ?
C5 C4 H4 . . 97.9 ?
C3 C4 H4 . . 97.9 ?
C4 C5 C6 . . 124.7(6) ?
C4 C5 H5A . . 106.2 ?
C6 C5 H5A . . 106.2 ?
C4 C5 H5B . . 106.2 ?
C6 C5 H5B . . 106.2 ?
H5A C5 H5B . . 106.3 ?
C5 C6 H6A . . 109.5 ?
C5 C6 H6B . . 109.5 ?
H6A C6 H6B . . 109.5 ?
C5 C6 H6C . . 109.5 ?
H6A C6 H6C . . 109.5 ?
H6B C6 H6C . . 109.5 ?
O1 C7 C9 . . 109.9(4) ?
O1 C7 N1 . . 101.8(3) ?
C9 C7 N1 . . 115.5(4) ?
O1 C7 C8 . . 109.0(4) ?
C9 C7 C8 . . 109.8(4) ?
N1 C7 C8 . . 110.5(4) ?
C7 C8 H8A . . 109.5 ?
C7 C8 H8B . . 109.5 ?
H8A C8 H8B . . 109.5 ?
C7 C8 H8C . . 109.5 ?
H8A C8 H8C . . 109.5 ?
H8B C8 H8C . . 109.5 ?
C10 C9 C7 . . 116.0(5) ?
C10 C9 H9A . . 108.3 ?
C7 C9 H9A . . 108.3 ?
C10 C9 H9B . . 108.3 ?
C7 C9 H9B . . 108.3 ?
H9A C9 H9B . . 107.4 ?
C9 C10 C11 . . 111.0(6) ?
C9 C10 H10A . . 109.4 ?
C11 C10 H10A . . 109.4 ?
C9 C10 H10B . . 109.4 ?
C11 C10 H10B . . 109.4 ?
H10A C10 H10B . . 108.0 ?
C10 C11 H11A . . 109.5 ?
C10 C11 H11B . . 109.5 ?
H11A C11 H11B . . 109.5 ?
C10 C11 H11C . . 109.5 ?
H11A C11 H11C . . 109.5 ?
H11B C11 H11C . . 109.5 ?
C2 N1 C3 . . 127.0(3) ?
C2 N1 C7 . . 122.6(3) ?
C3 N1 C7 . . 110.1(3) ?
C4 O1 C7 . . 112.1(3) ?

loop_
_geom_bond_atom_site_label_1
_geom_bond_atom_site_label_2
_geom_bond_site_symmetry_2
_geom_bond_distance
_geom_bond_publ_flag
C1 C2 . 1.536(6) ?
C1 Cl2 . 1.750(4) ?
C1 Cl1 . 1.775(5) ?
C1 H1 . 0.9800 ?
C2 O2 . 1.218(5) ?
C2 N1 . 1.335(6) ?
C3 C4 . 1.448(8) ?
C3 N1 . 1.454(5) ?
C3 H3A . 0.9700 ?
C3 H3B . 0.9700 ?
C4 O1 . 1.388(6) ?
C4 C5 . 1.397(7) ?
C4 H4 . 0.9800 ?
C5 C6 . 1.446(10) ?
C5 H5A . 0.9700 ?
C5 H5B . 0.9700 ?
C6 H6A . 0.9600 ?
C6 H6B . 0.9600 ?
C6 H6C . 0.9600 ?
C7 O1 . 1.416(5) ?
C7 C9 . 1.491(7) ?
C7 N1 . 1.501(5) ?
C7 C8 . 1.523(7) ?
C8 H8A . 0.9600 ?
C8 H8B . 0.9600 ?
C8 H8C . 0.9600 ?
C9 C10 . 1.490(9) ?
C9 H9A . 0.9700 ?
C9 H9B . 0.9700 ?
C10 C11 . 1.542(9) ?
C10 H10A . 0.9700 ?
C10 H10B . 0.9700 ?
C11 H11A . 0.9600 ?
C11 H11B . 0.9600 ?
C11 H11C . 0.9600 ?

loop_
_geom_hbond_atom_site_label_D
_geom_hbond_atom_site_label_H
_geom_hbond_atom_site_label_A
_geom_hbond_site_symmetry_A
_geom_hbond_distance_DH
_geom_hbond_distance_HA
_geom_hbond_distance_DA
_geom_hbond_angle_DHA
C1 H1 O2 3_645 0.98 2.38 3.327(5) 163

loop_
_cod_related_entry_id
_cod_related_entry_database
_cod_related_entry_code
1 ChemSpider 30656091
